data_4343256
loop_
_publ_author_name
'Chantarojsiri, Teera'
'Sun, Yujie'
'Long, Jeffrey R.'
'Chang, Christopher J.'

_publ_section_title
;
 Water-Soluble Iron(IV)-Oxo Complexes Supported by Pentapyridine Ligands:
 Axial Ligand Effects on Hydrogen Atom and Oxygen Atom Transfer
 Reactivity.
;
_journal_issue 12
_journal_name_full 'Inorganic chemistry'
_journal_page_first 5879
_journal_page_last 5887
_journal_paper_doi 10.1021/acs.inorgchem.5b00658
_journal_volume 54
_journal_year 2015
_chemical_formula_sum 'C15 H17.5 B F4 Fe0.5 N2.5 O2'
_chemical_formula_weight 379.55
_chemical_name_common tc75
_space_group_crystal_system monoclinic
_space_group_IT_number 11
_space_group_name_Hall '-P 2yb'
_space_group_name_H-M_alt 'P 1 21/m 1'
_symmetry_space_group_name_Hall '-P 2yb'
_symmetry_space_group_name_H-M 'P 1 21/m 1'
_atom_sites_solution_hydrogens mixed
_audit_creation_method SHELXL-2014/7
_cell_angle_alpha 90
_cell_angle_beta 95.747(2)
_cell_angle_gamma 90
_cell_formula_units_Z 4
_cell_length_a 9.187
_cell_length_b 13.5440(10)
_cell_length_c 12.4320(10)
_cell_measurement_temperature 100(2)
_cell_volume 1539.12(17)
_computing_cell_refinement 'Bruker APEX2 v.2009.1'
_computing_data_collection 'Bruker APEX2 v.2009.1'
_computing_data_reduction 'Bruker APEX2 v.2009.1'
_computing_molecular_graphics ORTEP-32
_computing_publication_material ?WinGX
_computing_structure_refinement 'SHELXL-2014/7 (Sheldrick, 2014)'
_computing_structure_solution SHELXS-97
_diffrn_ambient_temperature 100(2)
_diffrn_detector_area_resol_mean 8.366
_diffrn_measured_fraction_theta_full 1.000
_diffrn_measured_fraction_theta_max 0.994
_diffrn_measurement_device_type 'Bruker APEX-II CCD'
_diffrn_measurement_method 'phi and omega scans'
_diffrn_radiation_type MoK\a
_diffrn_radiation_wavelength 0.71073
_diffrn_reflns_av_R_equivalents 0.0615
_diffrn_reflns_av_unetI/netI 0.0441
_diffrn_reflns_Laue_measured_fraction_full 1.000
_diffrn_reflns_Laue_measured_fraction_max 0.994
_diffrn_reflns_limit_h_max 11
_diffrn_reflns_limit_h_min -11
_diffrn_reflns_limit_k_max 16
_diffrn_reflns_limit_k_min -15
_diffrn_reflns_limit_l_max 14
_diffrn_reflns_limit_l_min -14
_diffrn_reflns_number 19789
_diffrn_reflns_point_group_measured_fraction_full 1.000
_diffrn_reflns_point_group_measured_fraction_max 0.994
_diffrn_reflns_theta_full 25.000
_diffrn_reflns_theta_max 25.424
_diffrn_reflns_theta_min 1.646
_diffrn_source 'microfocus sealed tube'
_exptl_absorpt_coefficient_mu 0.586
_exptl_absorpt_correction_T_max 0.7452
_exptl_absorpt_correction_T_min 0.6616
_exptl_absorpt_correction_type multi-scan
_exptl_absorpt_process_details SADABS
_exptl_crystal_colour orange
_exptl_crystal_density_diffrn 1.638
_exptl_crystal_description needles
_exptl_crystal_F_000 780
_exptl_crystal_size_max 0.180
_exptl_crystal_size_mid 0.160
_exptl_crystal_size_min 0.040
_refine_diff_density_max 0.719
_refine_diff_density_min -0.766
_refine_diff_density_rms 0.085
_refine_ls_extinction_method none
_refine_ls_goodness_of_fit_ref 1.027
_refine_ls_hydrogen_treatment constr
_refine_ls_matrix_type full
_refine_ls_number_parameters 241
_refine_ls_number_reflns 2952
_refine_ls_number_restraints 0
_refine_ls_restrained_S_all 1.027
_refine_ls_R_factor_all 0.0661
_refine_ls_R_factor_gt 0.0486
_refine_ls_shift/su_max 0.000
_refine_ls_shift/su_mean 0.000
_refine_ls_structure_factor_coef Fsqd
_refine_ls_weighting_details 'w=1/[\s^2^(Fo^2^)+(0.0485P)^2^+3.9401P] where P=(Fo^2^+2Fc^2^)/3'
_refine_ls_weighting_scheme calc
_refine_ls_wR_factor_gt 0.1140
_refine_ls_wR_factor_ref 0.1245
_reflns_Friedel_coverage 0.000
_reflns_number_gt 2352
_reflns_number_total 2952
_reflns_threshold_expression 'I > 2\s(I)'
_cod_data_source_file ic5b00658_si_008.cif
_cod_data_source_block shelx
_cod_depositor_comments 'Adding full bibliography for 4343251--4343257.cif.'
_cod_original_formula_sum 'C15 H17.50 B F4 Fe0.50 N2.50 O2'
_cod_database_code 4343256
_shelx_shelxl_version_number 2014/7
_shelx_space_group_comment
;
The symmetry employed for this shelxl refinement is uniquely defined
by the following loop, which should always be used as a source of
symmetry information in preference to the above space-group names.
They are only intended as comments.
;
_shelx_estimated_absorpt_t_min 0.902
_shelx_estimated_absorpt_t_max 0.977

loop_
_space_group_symop_operation_xyz
'x, y, z'
'-x, y+1/2, -z'
'-x, -y, -z'
'x, -y-1/2, z'

loop_
_atom_site_label
_atom_site_type_symbol
_atom_site_fract_x
_atom_site_fract_y
_atom_site_fract_z
_atom_site_U_iso_or_equiv
_atom_site_adp_type
_atom_site_occupancy
_atom_site_site_symmetry_order
_atom_site_calc_flag
_atom_site_refinement_flags_posn
_atom_site_refinement_flags_adp
_atom_site_refinement_flags_occupancy
C1 C 0.7051(3) 0.4149(2) 0.3992(3) 0.0169(7) Uani 1 1 d . . .
H1 H 0.7339 0.4143 0.3279 0.020 Uiso 1 1 calc R U .
C2 C 0.7643(3) 0.4853(2) 0.4705(3) 0.0218(7) Uani 1 1 d . . .
H2 H 0.8309 0.5331 0.4484 0.026 Uiso 1 1 calc R U .
C3 C 0.7252(3) 0.4851(2) 0.5742(3) 0.0216(8) Uani 1 1 d . . .
H3 H 0.7603 0.5348 0.6242 0.026 Uiso 1 1 calc R U .
C4 C 0.6335(3) 0.4111(2) 0.6048(3) 0.0190(7) Uani 1 1 d . . .
H4 H 0.6082 0.4083 0.6769 0.023 Uiso 1 1 calc R U .
C5 C 0.5785(3) 0.3411(2) 0.5299(2) 0.0137(6) Uani 1 1 d . . .
C6 C 0.4928(5) 0.2500 0.5627(3) 0.0148(9) Uani 1 2 d S T P
C7 C 0.4839(5) 0.2500 0.6856(3) 0.0211(10) Uani 1 2 d S T P
H7A H 0.5830 0.2500 0.7231 0.032 Uiso 1 2 calc R U P
H7B H 0.4316 0.3091 0.7061 0.032 Uiso 0.5 1 calc R U P
H7C H 0.4316 0.1909 0.7061 0.032 Uiso 0.5 1 calc R U P
C13 C 0.3413(4) 0.2500 0.5011(4) 0.0140(9) Uani 1 2 d S T P
C14 C 0.2170(5) 0.2500 0.5555(4) 0.0130(9) Uani 1 2 d S T P
H14 H 0.2258 0.2500 0.6323 0.016 Uiso 1 2 calc R U P
C15 C 0.0796(5) 0.2500 0.4979(4) 0.0162(10) Uani 1 2 d S T P
C16 C 0.0728(5) 0.2500 0.3864(4) 0.0154(9) Uani 1 2 d S T P
H16 H -0.0195 0.2500 0.3445 0.019 Uiso 1 2 calc R U P
C17 C 0.2007(4) 0.2500 0.3354(3) 0.0121(9) Uani 1 2 d S T P
C18 C -0.0540(5) 0.2500 0.5574(4) 0.0190(10) Uani 1 2 d S T P
H18A H -0.0249 0.2500 0.6354 0.029 Uiso 1 2 calc R U P
H18B H -0.1124 0.3091 0.5379 0.029 Uiso 0.5 1 calc R U P
H18C H -0.1124 0.1909 0.5379 0.029 Uiso 0.5 1 calc R U P
C24 C 0.1980(5) 0.2500 0.2122(4) 0.0158(9) Uani 1 2 d S T P
C25 C 0.0402(5) 0.2500 0.1580(4) 0.0195(10) Uani 1 2 d S T P
H25A H 0.0414 0.2500 0.0793 0.029 Uiso 1 2 calc R U P
H25B H -0.0108 0.1909 0.1801 0.029 Uiso 0.5 1 calc R U P
H25C H -0.0108 0.3091 0.1801 0.029 Uiso 0.5 1 calc R U P
C26 C 0.2797(3) 0.3427(2) 0.1795(2) 0.0150(7) Uani 1 1 d . . .
C27 C 0.2094(3) 0.4170(2) 0.1169(2) 0.0187(7) Uani 1 1 d . . .
H27 H 0.1078 0.4120 0.0942 0.022 Uiso 1 1 calc R U .
C28 C 0.2882(4) 0.4985(2) 0.0877(3) 0.0201(7) Uani 1 1 d . . .
H28 H 0.2406 0.5510 0.0476 0.024 Uiso 1 1 calc R U .
C29 C 0.4371(4) 0.5019(2) 0.1177(3) 0.0199(7) Uani 1 1 d . . .
H29 H 0.4944 0.5558 0.0971 0.024 Uiso 1 1 calc R U .
C30 C 0.5004(3) 0.4254(2) 0.1783(2) 0.0175(7) Uani 1 1 d . . .
H30 H 0.6033 0.4265 0.1965 0.021 Uiso 1 1 calc R U .
B1 B 1.1055(4) 0.0512(3) 0.8029(3) 0.0234(9) Uani 1 1 d . . .
N1 N 0.6078(3) 0.34658(19) 0.4260(2) 0.0130(6) Uani 1 1 d . . .
N3 N 0.3341(4) 0.2500 0.3923(3) 0.0119(8) Uani 1 2 d S T P
N5 N 0.4237(3) 0.34865(19) 0.2132(2) 0.0146(6) Uani 1 1 d . . .
O1 O 0.6850(3) 0.2500 0.2499(2) 0.0177(7) Uani 1 2 d S T P
H1X H 0.7325 0.1967 0.2449 0.021 Uiso 1 1 d R U .
O100 O 0.8180(4) 0.2500 0.8555(3) 0.0329(9) Uiso 1 2 d S . P
H10X H 0.8466 0.2882 0.8076 0.039 Uiso 1 1 d R U .
O101 O 0.3363(4) 0.2500 0.9432(3) 0.0374(10) Uiso 1 2 d S . P
H11X H 0.2690 0.2933 0.9358 0.045 Uiso 1 1 d R U .
O102 O 0.6286(4) 0.2500 1.0232(3) 0.0393(10) Uiso 1 2 d S . P
H12X H 0.6827 0.2082 0.9952 0.047 Uiso 1 1 d R U .
F1 F 1.2304(2) 0.10414(17) 0.7853(2) 0.0418(6) Uani 1 1 d . . .
F2 F 1.0315(2) 0.09983(17) 0.87989(17) 0.0376(6) Uani 1 1 d . . .
F3 F 1.1490(2) -0.04108(16) 0.84274(17) 0.0322(5) Uani 1 1 d . . .
F4 F 1.0168(2) 0.0407(2) 0.70896(18) 0.0476(7) Uani 1 1 d . . .
Fe1 Fe 0.51776(6) 0.2500 0.31656(5) 0.01219(19) Uani 1 2 d S T P

loop_
_atom_site_aniso_label
_atom_site_aniso_U_11
_atom_site_aniso_U_22
_atom_site_aniso_U_33
_atom_site_aniso_U_23
_atom_site_aniso_U_13
_atom_site_aniso_U_12
C1 0.0165(15) 0.0147(17) 0.0188(16) 0.0069(13) -0.0006(12) -0.0018(13)
C2 0.0180(16) 0.0159(18) 0.0303(19) 0.0021(15) -0.0034(14) -0.0046(13)
C3 0.0181(16) 0.0150(18) 0.0301(19) -0.0099(14) -0.0060(14) 0.0008(13)
C4 0.0147(16) 0.0231(19) 0.0192(17) -0.0073(14) 0.0015(13) 0.0045(13)
C5 0.0085(14) 0.0150(17) 0.0176(16) -0.0027(13) 0.0015(12) 0.0019(12)
C6 0.011(2) 0.022(3) 0.012(2) 0.000 0.0016(17) 0.000
C7 0.015(2) 0.035(3) 0.012(2) 0.000 0.0008(18) 0.000
C13 0.011(2) 0.011(2) 0.020(2) 0.000 -0.0016(17) 0.000
C14 0.014(2) 0.011(2) 0.014(2) 0.000 0.0035(17) 0.000
C15 0.015(2) 0.008(2) 0.027(3) 0.000 0.0047(19) 0.000
C16 0.012(2) 0.012(2) 0.022(2) 0.000 -0.0039(18) 0.000
C17 0.012(2) 0.008(2) 0.015(2) 0.000 -0.0035(17) 0.000
C18 0.008(2) 0.022(3) 0.027(3) 0.000 0.0020(18) 0.000
C24 0.015(2) 0.015(2) 0.017(2) 0.000 -0.0022(18) 0.000
C25 0.015(2) 0.021(3) 0.020(2) 0.000 -0.0054(19) 0.000
C26 0.0153(15) 0.0165(17) 0.0132(16) 0.0006(13) 0.0009(12) -0.0007(12)
C27 0.0185(16) 0.0209(18) 0.0164(16) -0.0016(14) 0.0004(13) 0.0030(13)
C28 0.0309(18) 0.0147(17) 0.0150(16) 0.0010(13) 0.0037(13) 0.0065(14)
C29 0.0267(18) 0.0157(18) 0.0177(17) 0.0005(14) 0.0046(13) -0.0023(14)
C30 0.0207(16) 0.0180(18) 0.0144(16) 0.0011(13) 0.0040(13) -0.0033(13)
B1 0.0208(19) 0.025(2) 0.024(2) 0.0019(17) 0.0011(16) -0.0003(16)
N1 0.0102(12) 0.0125(14) 0.0160(14) 0.0010(11) -0.0005(10) 0.0013(10)
N3 0.0117(18) 0.0089(19) 0.0147(19) 0.000 -0.0007(14) 0.000
N5 0.0159(13) 0.0156(15) 0.0123(13) -0.0016(11) 0.0015(10) -0.0006(11)
O1 0.0141(15) 0.0103(16) 0.0292(18) 0.000 0.0046(13) 0.000
F1 0.0337(12) 0.0326(14) 0.0613(16) 0.0045(12) 0.0160(11) -0.0102(10)
F2 0.0352(12) 0.0406(14) 0.0381(13) -0.0049(11) 0.0085(10) 0.0097(10)
F3 0.0261(11) 0.0258(12) 0.0449(13) 0.0059(10) 0.0047(9) 0.0016(9)
F4 0.0358(13) 0.0726(19) 0.0316(13) -0.0024(12) -0.0109(10) 0.0086(12)
Fe1 0.0115(3) 0.0119(3) 0.0131(3) 0.000 0.0007(2) 0.000

loop_
_atom_type_symbol
_atom_type_description
_atom_type_scat_dispersion_real
_atom_type_scat_dispersion_imag
_atom_type_scat_source
C C 0.0033 0.0016 'International Tables Vol C Tables 4.2.6.8 and 6.1.1.4'
H H 0.0000 0.0000 'International Tables Vol C Tables 4.2.6.8 and 6.1.1.4'
B B 0.0013 0.0007 'International Tables Vol C Tables 4.2.6.8 and 6.1.1.4'
N N 0.0061 0.0033 'International Tables Vol C Tables 4.2.6.8 and 6.1.1.4'
O O 0.0106 0.0060 'International Tables Vol C Tables 4.2.6.8 and 6.1.1.4'
F F 0.0171 0.0103 'International Tables Vol C Tables 4.2.6.8 and 6.1.1.4'
Fe Fe 0.3463 0.8444 'International Tables Vol C Tables 4.2.6.8 and 6.1.1.4'

loop_
_geom_angle_atom_site_label_1
_geom_angle_atom_site_label_2
_geom_angle_atom_site_label_3
_geom_angle
_geom_angle_site_symmetry_1
_geom_angle_site_symmetry_3
N1 C1 C2 122.9(3) . .
N1 C1 H1 118.5 . .
C2 C1 H1 118.5 . .
C3 C2 C1 118.6(3) . .
C3 C2 H2 120.7 . .
C1 C2 H2 120.7 . .
C2 C3 C4 118.8(3) . .
C2 C3 H3 120.6 . .
C4 C3 H3 120.6 . .
C3 C4 C5 120.0(3) . .
C3 C4 H4 120.0 . .
C5 C4 H4 120.0 . .
N1 C5 C4 120.7(3) . .
N1 C5 C6 117.0(3) . .
C4 C5 C6 122.1(3) . .
C13 C6 C7 111.4(3) . .
C13 C6 C5 109.5(2) . 4_565
C7 C6 C5 110.0(2) . 4_565
C13 C6 C5 109.5(2) . .
C7 C6 C5 110.0(2) . .
C5 C6 C5 106.4(3) 4_565 .
C6 C7 H7A 109.5 . .
C6 C7 H7B 109.5 . .
H7A C7 H7B 109.5 . .
C6 C7 H7C 109.5 . .
H7A C7 H7C 109.5 . .
H7B C7 H7C 109.5 . .
N3 C13 C14 122.0(4) . .
N3 C13 C6 117.2(4) . .
C14 C13 C6 120.8(4) . .
C13 C14 C15 120.0(4) . .
C13 C14 H14 120.0 . .
C15 C14 H14 120.0 . .
C16 C15 C14 117.7(4) . .
C16 C15 C18 122.7(4) . .
C14 C15 C18 119.7(4) . .
C15 C16 C17 120.2(4) . .
C15 C16 H16 119.9 . .
C17 C16 H16 119.9 . .
N3 C17 C16 121.6(4) . .
N3 C17 C24 116.6(4) . .
C16 C17 C24 121.8(4) . .
C15 C18 H18A 109.5 . .
C15 C18 H18B 109.5 . .
H18A C18 H18B 109.5 . .
C15 C18 H18C 109.5 . .
H18A C18 H18C 109.5 . .
H18B C18 H18C 109.5 . .
C17 C24 C25 111.1(4) . .
C17 C24 C26 107.8(2) . 4_565
C25 C24 C26 110.4(2) . 4_565
C17 C24 C26 107.8(2) . .
C25 C24 C26 110.4(2) . .
C26 C24 C26 109.4(4) 4_565 .
C24 C25 H25A 109.5 . .
C24 C25 H25B 109.5 . .
H25A C25 H25B 109.5 . .
C24 C25 H25C 109.5 . .
H25A C25 H25C 109.5 . .
H25B C25 H25C 109.5 . .
N5 C26 C27 121.1(3) . .
N5 C26 C24 117.1(3) . .
C27 C26 C24 121.8(3) . .
C28 C27 C26 119.7(3) . .
C28 C27 H27 120.1 . .
C26 C27 H27 120.1 . .
C29 C28 C27 119.0(3) . .
C29 C28 H28 120.5 . .
C27 C28 H28 120.5 . .
C30 C29 C28 118.4(3) . .
C30 C29 H29 120.8 . .
C28 C29 H29 120.8 . .
N5 C30 C29 123.4(3) . .
N5 C30 H30 118.3 . .
C29 C30 H30 118.3 . .
F4 B1 F1 110.6(3) . .
F4 B1 F3 109.7(3) . .
F1 B1 F3 107.9(3) . .
F4 B1 F2 110.3(3) . .
F1 B1 F2 109.4(3) . .
F3 B1 F2 108.8(3) . .
C5 N1 C1 118.4(3) . .
C5 N1 Fe1 120.4(2) . .
C1 N1 Fe1 121.1(2) . .
C13 N3 C17 118.5(4) . .
C13 N3 Fe1 120.7(3) . .
C17 N3 Fe1 120.9(3) . .
C26 N5 C30 118.2(3) . .
C26 N5 Fe1 120.6(2) . .
C30 N5 Fe1 121.2(2) . .
Fe1 O1 H1X 119.9 . .
O1 Fe1 N5 92.17(10) . .
O1 Fe1 N5 92.17(10) . 4_565
N5 Fe1 N5 84.37(15) . 4_565
O1 Fe1 N1 89.95(10) . 4_565
N5 Fe1 N1 177.39(11) . 4_565
N5 Fe1 N1 97.07(10) 4_565 4_565
O1 Fe1 N1 89.95(10) . .
N5 Fe1 N1 97.07(10) . .
N5 Fe1 N1 177.39(11) 4_565 .
N1 Fe1 N1 81.40(14) 4_565 .
O1 Fe1 N3 179.24(14) . .
N5 Fe1 N3 88.39(10) . .
N5 Fe1 N3 88.39(10) 4_565 .
N1 Fe1 N3 89.47(10) 4_565 .
N1 Fe1 N3 89.47(10) . .

loop_
_geom_bond_atom_site_label_1
_geom_bond_atom_site_label_2
_geom_bond_distance
_geom_bond_site_symmetry_2
C1 N1 1.351(4) .
C1 C2 1.377(5) .
C1 H1 0.9500 .
C2 C3 1.373(5) .
C2 H2 0.9500 .
C3 C4 1.387(5) .
C3 H3 0.9500 .
C4 C5 1.388(4) .
C4 H4 0.9500 .
C5 N1 1.347(4) .
C5 C6 1.540(4) .
C6 C13 1.519(6) .
C6 C7 1.539(6) .
C6 C5 1.540(4) 4_565
C7 H7A 0.9800 .
C7 H7B 0.9800 .
C7 H7C 0.9800 .
C13 N3 1.347(6) .
C13 C14 1.385(6) .
C14 C15 1.388(6) .
C14 H14 0.9500 .
C15 C16 1.382(6) .
C15 C18 1.495(6) .
C16 C17 1.390(6) .
C16 H16 0.9500 .
C17 N3 1.352(5) .
C17 C24 1.529(6) .
C18 H18A 0.9800 .
C18 H18B 0.9800 .
C18 H18C 0.9800 .
C24 C25 1.537(6) .
C24 C26 1.538(4) 4_565
C24 C26 1.539(4) .
C25 H25A 0.9800 .
C25 H25B 0.9800 .
C25 H25C 0.9800 .
C26 N5 1.350(4) .
C26 C27 1.391(4) .
C27 C28 1.388(5) .
C27 H27 0.9500 .
C28 C29 1.383(5) .
C28 H28 0.9500 .
C29 C30 1.375(5) .
C29 H29 0.9500 .
C30 N5 1.351(4) .
C30 H30 0.9500 .
B1 F4 1.363(4) .
B1 F1 1.388(4) .
B1 F3 1.389(5) .
B1 F2 1.394(5) .
N1 Fe1 2.006(2) .
N3 Fe1 2.013(4) .
N5 Fe1 1.990(3) .
O1 Fe1 1.817(3) .
O1 H1X 0.8499 .
O100 H10X 0.8500 .
O101 H11X 0.8501 .
O102 H12X 0.8500 .
Fe1 N5 1.990(3) 4_565
Fe1 N1 2.006(2) 4_565
